data_7026046
loop_
_publ_author_name
'Tanabe, Taro'
'Brennessel, William W.'
'Clot, Eric'
'Eisenstein, Odile'
'Jones, William D.'

_publ_section_title
;
 Synthesis, structure, and reductive elimination in the series
 Tp'Rh(PR3)(Ar(F))H; determination of rhodium-carbon bond energies of
 fluoroaryl substituents.
;
_journal_issue 43
_journal_name_full 'Dalton transactions (Cambridge, England : 2003)'
_journal_page_first 10495
_journal_page_last 10509
_journal_paper_doi 10.1039/c0dt00157k
_journal_volume 39
_journal_year 2010
_chemical_formula_moiety 'C23 H33 B N6 P Rh'
_chemical_formula_sum 'C23 H33 B N6 P Rh'
_chemical_formula_weight 538.24
_chemical_name_common jontt08
_chemical_name_systematic
;
?
;
_space_group_IT_number 14
_symmetry_cell_setting monoclinic
_symmetry_space_group_name_Hall '-P 2yn'
_symmetry_space_group_name_H-M 'P 1 21/n 1'
_atom_sites_solution_hydrogens geom
_atom_sites_solution_primary direct
_atom_sites_solution_secondary difmap
_audit_creation_method SHELXL-97
_cell_angle_alpha 90.00
_cell_angle_beta 103.895(4)
_cell_angle_gamma 90.00
_cell_formula_units_Z 4
_cell_length_a 13.600(4)
_cell_length_b 12.888(4)
_cell_length_c 14.424(4)
_cell_measurement_reflns_used 4081
_cell_measurement_temperature 100.0(1)
_cell_measurement_theta_max 32.03
_cell_measurement_theta_min 2.36
_cell_volume 2454.2(13)
_computing_cell_refinement 'SAINT (Bruker, 2009)'
_computing_data_collection 'APEX2 (Bruker, 2009)'
_computing_data_reduction 'SAINT (Bruker, 2009)'
_computing_molecular_graphics 'SHELXTL (Sheldrick, 2008)'
_computing_publication_material 'SHELXTL (Sheldrick, 2008)'
_computing_structure_refinement 'SHELXL-97 (Sheldrick, 2008)'
_computing_structure_solution 'SIR97 (Altomare et al., 1999)'
_diffrn_ambient_temperature 100.0(1)
_diffrn_measured_fraction_theta_full 0.987
_diffrn_measured_fraction_theta_max 0.987
_diffrn_measurement_device_type 'Bruker SMART APEX II CCD Platform'
_diffrn_measurement_method 'area detector, \w scans per \f'
_diffrn_radiation_monochromator graphite
_diffrn_radiation_source 'fine-focus sealed tube'
_diffrn_radiation_type MoK\a
_diffrn_radiation_wavelength 0.71073
_diffrn_reflns_av_R_equivalents 0.1047
_diffrn_reflns_av_sigmaI/netI 0.0911
_diffrn_reflns_limit_h_max 20
_diffrn_reflns_limit_h_min -20
_diffrn_reflns_limit_k_max 19
_diffrn_reflns_limit_k_min -19
_diffrn_reflns_limit_l_max 21
_diffrn_reflns_limit_l_min -21
_diffrn_reflns_number 42160
_diffrn_reflns_theta_full 32.57
_diffrn_reflns_theta_max 32.57
_diffrn_reflns_theta_min 1.85
_diffrn_standards_number 0
_exptl_absorpt_coefficient_mu 0.784
_exptl_absorpt_correction_T_max 0.9399
_exptl_absorpt_correction_T_min 0.8590
_exptl_absorpt_correction_type multi-scan
_exptl_absorpt_process_details 'SADABS (Sheldrick, 2008)'
_exptl_crystal_colour colorless
_exptl_crystal_density_diffrn 1.457
_exptl_crystal_density_method 'not measured'
_exptl_crystal_description block
_exptl_crystal_F_000 1112
_exptl_crystal_size_max 0.20
_exptl_crystal_size_mid 0.12
_exptl_crystal_size_min 0.08
_refine_diff_density_max 2.200
_refine_diff_density_min -1.330
_refine_diff_density_rms 0.178
_refine_ls_extinction_method none
_refine_ls_goodness_of_fit_ref 1.127
_refine_ls_hydrogen_treatment mixed
_refine_ls_matrix_type full
_refine_ls_number_parameters 301
_refine_ls_number_reflns 8821
_refine_ls_number_restraints 0
_refine_ls_restrained_S_all 1.127
_refine_ls_R_factor_all 0.1209
_refine_ls_R_factor_gt 0.0776
_refine_ls_shift/su_max 0.002
_refine_ls_shift/su_mean 0.000
_refine_ls_structure_factor_coef Fsqd
_refine_ls_weighting_details 'calc w=1/[\s^2^(Fo^2^)+(0.0560P)^2^+14.3847P] where P=(Fo^2^+2Fc^2^)/3'
_refine_ls_weighting_scheme calc
_refine_ls_wR_factor_gt 0.1730
_refine_ls_wR_factor_ref 0.1888
_reflns_number_gt 5887
_reflns_number_total 8821
_reflns_threshold_expression >2sigma(I)
_cod_data_source_file c0dt00157k.txt
_cod_data_source_block jontt08_cmpd7
_cod_original_cell_volume 2454.0(12)
_cod_database_code 7026046

loop_
_symmetry_equiv_pos_as_xyz
'x, y, z'
'-x+1/2, y+1/2, -z+1/2'
'-x, -y, -z'
'x-1/2, -y-1/2, z-1/2'

loop_
_atom_site_label
_atom_site_type_symbol
_atom_site_fract_x
_atom_site_fract_y
_atom_site_fract_z
_atom_site_U_iso_or_equiv
_atom_site_adp_type
_atom_site_occupancy
_atom_site_symmetry_multiplicity
_atom_site_calc_flag
_atom_site_refinement_flags
Rh1 Rh 0.73923(3) 0.39285(3) 1.01298(3) 0.01735(10) Uani 1 1 d .
H1 H 0.820(5) 0.398(5) 1.113(5) 0.033(18) Uiso 1 1 d .
P1 P 0.64049(10) 0.36236(10) 1.11453(10) 0.0184(3) Uani 1 1 d .
N1 N 0.6291(3) 0.3825(3) 0.8711(3) 0.0187(8) Uani 1 1 d .
N2 N 0.6435(3) 0.4531(3) 0.8040(3) 0.0200(8) Uani 1 1 d .
N3 N 0.8506(3) 0.3939(3) 0.9343(3) 0.0192(8) Uani 1 1 d .
N4 N 0.8355(3) 0.4562(3) 0.8539(3) 0.0201(8) Uani 1 1 d .
N5 N 0.7359(3) 0.5585(3) 0.9935(3) 0.0183(8) Uani 1 1 d .
N6 N 0.7360(3) 0.5984(3) 0.9059(3) 0.0198(8) Uani 1 1 d .
B1 B 0.7389(4) 0.5228(4) 0.8238(4) 0.0196(11) Uani 1 1 d .
H1B H 0.7407 0.5630 0.7649 0.029 Uiso 1 1 calc R
C1 C 0.5438(4) 0.3308(4) 0.8311(4) 0.0211(10) Uani 1 1 d .
C2 C 0.5012(4) 0.3706(4) 0.7398(4) 0.0226(10) Uani 1 1 d .
H2 H 0.4402 0.3488 0.6969 0.027 Uiso 1 1 calc R
C3 C 0.5660(4) 0.4477(4) 0.7251(4) 0.0214(10) Uani 1 1 d .
C4 C 0.9447(4) 0.3577(4) 0.9496(4) 0.0233(10) Uani 1 1 d .
C5 C 0.9925(4) 0.3978(5) 0.8813(4) 0.0268(11) Uani 1 1 d .
H5 H 1.0597 0.3845 0.8761 0.032 Uiso 1 1 calc R
C6 C 0.9218(4) 0.4605(4) 0.8233(4) 0.0226(10) Uani 1 1 d .
C7 C 0.7341(4) 0.6389(4) 1.0522(4) 0.0213(10) Uani 1 1 d .
C8 C 0.7339(4) 0.7318(4) 1.0015(4) 0.0249(11) Uani 1 1 d .
H8 H 0.7337 0.8003 1.0259 0.030 Uiso 1 1 calc R
C9 C 0.7343(4) 0.7039(4) 0.9086(4) 0.0219(10) Uani 1 1 d .
C10 C 0.5024(4) 0.2420(4) 0.8779(4) 0.0237(11) Uani 1 1 d .
H10A H 0.5576 0.1943 0.9064 0.036 Uiso 1 1 calc R
H10B H 0.4512 0.2049 0.8300 0.036 Uiso 1 1 calc R
H10C H 0.4716 0.2688 0.9279 0.036 Uiso 1 1 calc R
C11 C 0.5579(5) 0.5153(5) 0.6391(4) 0.0298(12) Uani 1 1 d .
H11A H 0.4936 0.5015 0.5929 0.045 Uiso 1 1 calc R
H11B H 0.6142 0.5002 0.6097 0.045 Uiso 1 1 calc R
H11C H 0.5606 0.5884 0.6584 0.045 Uiso 1 1 calc R
C12 C 0.9894(5) 0.2906(5) 1.0339(5) 0.0301(12) Uani 1 1 d .
H12A H 0.9394 0.2800 1.0719 0.045 Uiso 1 1 calc R
H12B H 1.0496 0.3245 1.0733 0.045 Uiso 1 1 calc R
H12C H 1.0085 0.2234 1.0118 0.045 Uiso 1 1 calc R
C13 C 0.9338(5) 0.5254(5) 0.7406(4) 0.0286(12) Uani 1 1 d .
H13A H 1.0046 0.5234 0.7362 0.043 Uiso 1 1 calc R
H13B H 0.9145 0.5972 0.7499 0.043 Uiso 1 1 calc R
H13C H 0.8902 0.4980 0.6814 0.043 Uiso 1 1 calc R
C14 C 0.7328(5) 0.6229(4) 1.1539(4) 0.0260(11) Uani 1 1 d .
H14A H 0.7774 0.5648 1.1800 0.039 Uiso 1 1 calc R
H14B H 0.6636 0.6074 1.1584 0.039 Uiso 1 1 calc R
H14C H 0.7567 0.6860 1.1903 0.039 Uiso 1 1 calc R
C15 C 0.7354(5) 0.7702(4) 0.8234(5) 0.0303(13) Uani 1 1 d .
H15A H 0.7421 0.8433 0.8427 0.045 Uiso 1 1 calc R
H15B H 0.6720 0.7604 0.7747 0.045 Uiso 1 1 calc R
H15C H 0.7927 0.7503 0.7971 0.045 Uiso 1 1 calc R
C16 C 0.7286(4) 0.2387(4) 1.0349(4) 0.0204(10) Uani 1 1 d .
C17 C 0.7619(4) 0.1486(4) 0.9972(4) 0.0253(11) Uani 1 1 d .
H17 H 0.8100 0.1531 0.9592 0.030 Uiso 1 1 calc R
C18 C 0.7240(5) 0.0523(4) 1.0158(4) 0.0276(12) Uani 1 1 d .
H18 H 0.7473 -0.0087 0.9909 0.033 Uiso 1 1 calc R
C19 C 0.6520(5) 0.0438(4) 1.0707(4) 0.0290(12) Uani 1 1 d .
H19 H 0.6260 -0.0225 1.0811 0.035 Uiso 1 1 calc R
C20 C 0.6185(5) 0.1320(4) 1.1100(4) 0.0254(11) Uani 1 1 d .
H20 H 0.5701 0.1273 1.1477 0.031 Uiso 1 1 calc R
C21 C 0.6585(4) 0.2272(4) 1.0920(4) 0.0196(10) Uani 1 1 d .
C22 C 0.6837(5) 0.3831(4) 1.2433(4) 0.0258(11) Uani 1 1 d .
H22A H 0.6446 0.3389 1.2766 0.039 Uiso 1 1 calc R
H22B H 0.6740 0.4560 1.2580 0.039 Uiso 1 1 calc R
H22C H 0.7557 0.3654 1.2643 0.039 Uiso 1 1 calc R
C23 C 0.5084(4) 0.3966(5) 1.0943(4) 0.0277(11) Uani 1 1 d .
H23A H 0.4754 0.3508 1.1319 0.041 Uiso 1 1 calc R
H23B H 0.4756 0.3889 1.0264 0.041 Uiso 1 1 calc R
H23C H 0.5025 0.4688 1.1138 0.041 Uiso 1 1 calc R

loop_
_atom_site_aniso_label
_atom_site_aniso_U_11
_atom_site_aniso_U_22
_atom_site_aniso_U_33
_atom_site_aniso_U_23
_atom_site_aniso_U_13
_atom_site_aniso_U_12
Rh1 0.01807(17) 0.01434(16) 0.01951(18) 0.00134(16) 0.00428(12) 0.00085(15)
P1 0.0211(6) 0.0145(5) 0.0195(6) -0.0001(5) 0.0046(5) 0.0016(4)
N1 0.022(2) 0.0142(19) 0.021(2) 0.0022(16) 0.0067(16) 0.0017(15)
N2 0.022(2) 0.0160(19) 0.020(2) 0.0008(16) 0.0033(17) -0.0014(16)
N3 0.0182(18) 0.0183(18) 0.0185(19) 0.0017(17) -0.0009(15) -0.0013(17)
N4 0.022(2) 0.0169(19) 0.022(2) 0.0025(16) 0.0064(17) 0.0034(16)
N5 0.019(2) 0.0153(19) 0.021(2) 0.0020(15) 0.0055(17) 0.0013(15)
N6 0.022(2) 0.0148(19) 0.022(2) 0.0004(17) 0.0044(16) -0.0002(16)
B1 0.022(3) 0.017(2) 0.020(3) 0.003(2) 0.006(2) 0.001(2)
C1 0.022(2) 0.019(2) 0.023(2) -0.0039(19) 0.0061(19) 0.0026(18)
C2 0.023(2) 0.023(3) 0.021(2) -0.0035(19) 0.0029(19) -0.0016(18)
C3 0.022(2) 0.023(2) 0.019(2) -0.0004(19) 0.0046(19) 0.0020(19)
C4 0.019(2) 0.025(2) 0.025(3) 0.000(2) 0.005(2) 0.0010(19)
C5 0.019(2) 0.029(3) 0.033(3) 0.004(2) 0.007(2) 0.001(2)
C6 0.025(3) 0.016(2) 0.029(3) -0.002(2) 0.010(2) 0.0006(19)
C7 0.019(2) 0.019(2) 0.025(3) -0.0020(19) 0.0030(19) 0.0003(18)
C8 0.028(3) 0.017(2) 0.029(3) -0.001(2) 0.006(2) -0.001(2)
C9 0.021(2) 0.016(2) 0.028(3) 0.0013(19) 0.005(2) -0.0005(18)
C10 0.024(3) 0.017(2) 0.029(3) -0.003(2) 0.004(2) -0.0014(19)
C11 0.030(3) 0.035(3) 0.021(3) 0.007(2) -0.001(2) -0.002(2)
C12 0.025(3) 0.030(3) 0.034(3) 0.006(2) 0.005(2) 0.006(2)
C13 0.030(3) 0.027(3) 0.032(3) 0.006(2) 0.014(2) 0.000(2)
C14 0.033(3) 0.018(3) 0.027(3) -0.004(2) 0.006(2) -0.002(2)
C15 0.037(3) 0.015(2) 0.039(3) 0.008(2) 0.009(3) 0.003(2)
C16 0.023(2) 0.014(2) 0.022(2) 0.0027(18) 0.0024(19) 0.0035(18)
C17 0.026(3) 0.017(2) 0.033(3) 0.005(2) 0.009(2) 0.006(2)
C18 0.035(3) 0.016(2) 0.031(3) -0.001(2) 0.007(2) 0.002(2)
C19 0.040(3) 0.015(2) 0.029(3) 0.003(2) 0.002(2) -0.002(2)
C20 0.032(3) 0.018(2) 0.026(3) 0.003(2) 0.007(2) -0.004(2)
C21 0.023(2) 0.015(2) 0.020(2) 0.0019(18) 0.0028(19) 0.0006(18)
C22 0.036(3) 0.019(2) 0.022(2) 0.002(2) 0.004(2) 0.003(2)
C23 0.024(3) 0.024(3) 0.034(3) -0.002(2) 0.006(2) 0.002(2)

loop_
_atom_type_symbol
_atom_type_description
_atom_type_scat_dispersion_real
_atom_type_scat_dispersion_imag
_atom_type_scat_source
C C 0.0033 0.0016 'International Tables Vol C Tables 4.2.6.8 and 6.1.1.4'
H H 0.0000 0.0000 'International Tables Vol C Tables 4.2.6.8 and 6.1.1.4'
B B 0.0013 0.0007 'International Tables Vol C Tables 4.2.6.8 and 6.1.1.4'
N N 0.0061 0.0033 'International Tables Vol C Tables 4.2.6.8 and 6.1.1.4'
P P 0.1023 0.0942 'International Tables Vol C Tables 4.2.6.8 and 6.1.1.4'
Rh Rh -1.1178 0.9187 'International Tables Vol C Tables 4.2.6.8 and 6.1.1.4'

loop_
_geom_angle_atom_site_label_1
_geom_angle_atom_site_label_2
_geom_angle_atom_site_label_3
_geom_angle
C16 Rh1 N3 100.3(2)
C16 Rh1 N5 174.12(19)
N3 Rh1 N5 85.33(17)
C16 Rh1 N1 91.54(18)
N3 Rh1 N1 85.23(16)
N5 Rh1 N1 87.22(16)
C16 Rh1 P1 69.52(16)
N3 Rh1 P1 167.24(12)
N5 Rh1 P1 105.13(12)
N1 Rh1 P1 102.30(12)
C16 Rh1 H1 88(2)
N3 Rh1 H1 93(2)
N5 Rh1 H1 94(2)
N1 Rh1 H1 178(2)
P1 Rh1 H1 79(2)
C21 P1 C23 112.4(3)
C21 P1 C22 107.5(2)
C23 P1 C22 101.1(3)
C21 P1 Rh1 85.55(18)
C23 P1 Rh1 125.4(2)
C22 P1 Rh1 122.7(2)
C1 N1 N2 106.3(4)
C1 N1 Rh1 138.1(4)
N2 N1 Rh1 115.4(3)
C3 N2 N1 110.1(4)
C3 N2 B1 129.3(5)
N1 N2 B1 120.6(4)
C4 N3 N4 106.6(4)
C4 N3 Rh1 134.3(4)
N4 N3 Rh1 118.4(3)
C6 N4 N3 109.4(4)
C6 N4 B1 129.3(5)
N3 N4 B1 120.2(4)
C7 N5 N6 107.3(4)
C7 N5 Rh1 133.4(4)
N6 N5 Rh1 119.3(3)
C9 N6 N5 110.3(4)
C9 N6 B1 131.1(5)
N5 N6 B1 118.7(4)
N6 B1 N4 108.2(4)
N6 B1 N2 109.5(4)
N4 B1 N2 110.4(4)
N6 B1 H1B 109.6
N4 B1 H1B 109.6
N2 B1 H1B 109.6
N1 C1 C2 110.0(5)
N1 C1 C10 124.3(5)
C2 C1 C10 125.8(5)
C3 C2 C1 105.8(5)
C3 C2 H2 127.1
C1 C2 H2 127.1
N2 C3 C2 107.7(5)
N2 C3 C11 123.6(5)
C2 C3 C11 128.6(5)
N3 C4 C5 110.1(5)
N3 C4 C12 121.6(5)
C5 C4 C12 128.1(5)
C6 C5 C4 105.6(5)
C6 C5 H5 127.2
C4 C5 H5 127.2
N4 C6 C5 108.2(5)
N4 C6 C13 123.6(5)
C5 C6 C13 128.2(5)
N5 C7 C8 109.2(5)
N5 C7 C14 121.4(5)
C8 C7 C14 129.4(5)
C9 C8 C7 106.4(5)
C9 C8 H8 126.8
C7 C8 H8 126.8
N6 C9 C8 106.9(5)
N6 C9 C15 122.9(5)
C8 C9 C15 130.2(5)
C1 C10 H10A 109.5
C1 C10 H10B 109.5
H10A C10 H10B 109.5
C1 C10 H10C 109.5
H10A C10 H10C 109.5
H10B C10 H10C 109.5
C3 C11 H11A 109.5
C3 C11 H11B 109.5
H11A C11 H11B 109.5
C3 C11 H11C 109.5
H11A C11 H11C 109.5
H11B C11 H11C 109.5
C4 C12 H12A 109.5
C4 C12 H12B 109.5
H12A C12 H12B 109.5
C4 C12 H12C 109.5
H12A C12 H12C 109.5
H12B C12 H12C 109.5
C6 C13 H13A 109.5
C6 C13 H13B 109.5
H13A C13 H13B 109.5
C6 C13 H13C 109.5
H13A C13 H13C 109.5
H13B C13 H13C 109.5
C7 C14 H14A 109.5
C7 C14 H14B 109.5
H14A C14 H14B 109.5
C7 C14 H14C 109.5
H14A C14 H14C 109.5
H14B C14 H14C 109.5
C9 C15 H15A 109.5
C9 C15 H15B 109.5
H15A C15 H15B 109.5
C9 C15 H15C 109.5
H15A C15 H15C 109.5
H15B C15 H15C 109.5
C17 C16 C21 117.8(5)
C17 C16 Rh1 135.3(4)
C21 C16 Rh1 106.1(3)
C18 C17 C16 119.5(5)
C18 C17 H17 120.3
C16 C17 H17 120.3
C17 C18 C19 121.3(5)
C17 C18 H18 119.3
C19 C18 H18 119.3
C20 C19 C18 120.4(5)
C20 C19 H19 119.8
C18 C19 H19 119.8
C21 C20 C19 117.5(5)
C21 C20 H20 121.3
C19 C20 H20 121.3
C20 C21 C16 123.5(5)
C20 C21 P1 138.0(4)
C16 C21 P1 98.3(3)
P1 C22 H22A 109.5
P1 C22 H22B 109.5
H22A C22 H22B 109.5
P1 C22 H22C 109.5
H22A C22 H22C 109.5
H22B C22 H22C 109.5
P1 C23 H23A 109.5
P1 C23 H23B 109.5
H23A C23 H23B 109.5
P1 C23 H23C 109.5
H23A C23 H23C 109.5
H23B C23 H23C 109.5

loop_
_geom_bond_atom_site_label_1
_geom_bond_atom_site_label_2
_geom_bond_distance
Rh1 C16 2.022(5)
Rh1 N3 2.099(4)
Rh1 N5 2.152(4)
Rh1 N1 2.231(4)
Rh1 P1 2.2468(15)
Rh1 H1 1.59(7)
P1 C21 1.799(5)
P1 C23 1.804(6)
P1 C22 1.828(6)
N1 C1 1.342(7)
N1 N2 1.376(6)
N2 C3 1.354(7)
N2 B1 1.548(7)
N3 C4 1.330(7)
N3 N4 1.385(6)
N4 C6 1.351(7)
N4 B1 1.542(7)
N5 C7 1.342(7)
N5 N6 1.365(6)
N6 C9 1.360(6)
N6 B1 1.542(7)
B1 H1B 1.0000
C1 C2 1.403(7)
C1 C10 1.505(8)
C2 C3 1.378(8)
C2 H2 0.9500
C3 C11 1.498(8)
C4 C5 1.404(8)
C4 C12 1.497(8)
C5 C6 1.375(8)
C5 H5 0.9500
C6 C13 1.498(8)
C7 C8 1.403(8)
C7 C14 1.485(8)
C8 C9 1.389(8)
C8 H8 0.9500
C9 C15 1.500(8)
C10 H10A 0.9800
C10 H10B 0.9800
C10 H10C 0.9800
C11 H11A 0.9800
C11 H11B 0.9800
C11 H11C 0.9800
C12 H12A 0.9800
C12 H12B 0.9800
C12 H12C 0.9800
C13 H13A 0.9800
C13 H13B 0.9800
C13 H13C 0.9800
C14 H14A 0.9800
C14 H14B 0.9800
C14 H14C 0.9800
C15 H15A 0.9800
C15 H15B 0.9800
C15 H15C 0.9800
C16 C17 1.403(7)
C16 C21 1.409(8)
C17 C18 1.394(8)
C17 H17 0.9500
C18 C19 1.403(9)
C18 H18 0.9500
C19 C20 1.395(8)
C19 H19 0.9500
C20 C21 1.393(7)
C20 H20 0.9500
C22 H22A 0.9800
C22 H22B 0.9800
C22 H22C 0.9800
C23 H23A 0.9800
C23 H23B 0.9800
C23 H23C 0.9800

loop_
_geom_torsion_atom_site_label_1
_geom_torsion_atom_site_label_2
_geom_torsion_atom_site_label_3
_geom_torsion_atom_site_label_4
_geom_torsion
C16 Rh1 P1 C21 -3.9(2)
N3 Rh1 P1 C21 -42.2(6)
N5 Rh1 P1 C21 173.5(2)
N1 Rh1 P1 C21 83.1(2)
C16 Rh1 P1 C23 -118.4(3)
N3 Rh1 P1 C23 -156.6(6)
N5 Rh1 P1 C23 59.1(3)
N1 Rh1 P1 C23 -31.4(3)
C16 Rh1 P1 C22 104.0(3)
N3 Rh1 P1 C22 65.8(6)
N5 Rh1 P1 C22 -78.5(2)
N1 Rh1 P1 C22 -168.9(2)
C16 Rh1 N1 C1 37.8(5)
N3 Rh1 N1 C1 138.0(5)
N5 Rh1 N1 C1 -136.4(5)
P1 Rh1 N1 C1 -31.5(5)
C16 Rh1 N1 N2 -149.2(4)
N3 Rh1 N1 N2 -48.9(3)
N5 Rh1 N1 N2 36.6(3)
P1 Rh1 N1 N2 141.5(3)
C1 N1 N2 C3 2.3(6)
Rh1 N1 N2 C3 -172.9(3)
C1 N1 N2 B1 -176.6(4)
Rh1 N1 N2 B1 8.2(6)
C16 Rh1 N3 C4 -56.0(6)
N5 Rh1 N3 C4 125.7(5)
N1 Rh1 N3 C4 -146.7(5)
P1 Rh1 N3 C4 -19.9(10)
C16 Rh1 N3 N4 135.1(4)
N5 Rh1 N3 N4 -43.2(4)
N1 Rh1 N3 N4 44.4(4)
P1 Rh1 N3 N4 171.3(4)
C4 N3 N4 C6 -2.4(6)
Rh1 N3 N4 C6 169.3(3)
C4 N3 N4 B1 -171.7(5)
Rh1 N3 N4 B1 0.0(6)
C16 Rh1 N5 C7 61(2)
N3 Rh1 N5 C7 -135.5(5)
N1 Rh1 N5 C7 139.1(5)
P1 Rh1 N5 C7 37.1(5)
C16 Rh1 N5 N6 -119.4(19)
N3 Rh1 N5 N6 44.0(4)
N1 Rh1 N5 N6 -41.4(4)
P1 Rh1 N5 N6 -143.4(3)
C7 N5 N6 C9 0.0(6)
Rh1 N5 N6 C9 -179.6(3)
C7 N5 N6 B1 179.5(4)
Rh1 N5 N6 B1 -0.2(6)
C9 N6 B1 N4 120.3(6)
N5 N6 B1 N4 -59.0(6)
C9 N6 B1 N2 -119.3(6)
N5 N6 B1 N2 61.4(6)
C6 N4 B1 N6 -106.8(6)
N3 N4 B1 N6 60.2(6)
C6 N4 B1 N2 133.4(5)
N3 N4 B1 N2 -59.6(6)
C3 N2 B1 N6 115.0(6)
N1 N2 B1 N6 -66.3(6)
C3 N2 B1 N4 -126.0(5)
N1 N2 B1 N4 52.7(6)
N2 N1 C1 C2 -2.1(6)
Rh1 N1 C1 C2 171.3(4)
N2 N1 C1 C10 176.7(5)
Rh1 N1 C1 C10 -9.9(8)
N1 C1 C2 C3 1.2(6)
C10 C1 C2 C3 -177.5(5)
N1 N2 C3 C2 -1.5(6)
B1 N2 C3 C2 177.3(5)
N1 N2 C3 C11 179.2(5)
B1 N2 C3 C11 -2.0(9)
C1 C2 C3 N2 0.2(6)
C1 C2 C3 C11 179.4(6)
N4 N3 C4 C5 1.5(6)
Rh1 N3 C4 C5 -168.3(4)
N4 N3 C4 C12 177.3(5)
Rh1 N3 C4 C12 7.5(9)
N3 C4 C5 C6 -0.2(7)
C12 C4 C5 C6 -175.6(6)
N3 N4 C6 C5 2.3(6)
B1 N4 C6 C5 170.3(5)
N3 N4 C6 C13 -176.8(5)
B1 N4 C6 C13 -8.8(9)
C4 C5 C6 N4 -1.3(6)
C4 C5 C6 C13 177.8(6)
N6 N5 C7 C8 -0.5(6)
Rh1 N5 C7 C8 179.0(4)
N6 N5 C7 C14 179.6(5)
Rh1 N5 C7 C14 -0.8(8)
N5 C7 C8 C9 0.8(6)
C14 C7 C8 C9 -179.4(6)
N5 N6 C9 C8 0.5(6)
B1 N6 C9 C8 -178.9(5)
N5 N6 C9 C15 179.2(5)
B1 N6 C9 C15 -0.2(9)
C7 C8 C9 N6 -0.8(6)
C7 C8 C9 C15 -179.3(6)
N3 Rh1 C16 C17 -13.4(6)
N5 Rh1 C16 C17 149.8(17)
N1 Rh1 C16 C17 72.1(6)
P1 Rh1 C16 C17 174.6(6)
N3 Rh1 C16 C21 177.2(3)
N5 Rh1 C16 C21 -20(2)
N1 Rh1 C16 C21 -97.4(4)
P1 Rh1 C16 C21 5.2(3)
C21 C16 C17 C18 1.0(8)
Rh1 C16 C17 C18 -167.5(5)
C16 C17 C18 C19 0.8(9)
C17 C18 C19 C20 -1.6(9)
C18 C19 C20 C21 0.4(9)
C19 C20 C21 C16 1.5(8)
C19 C20 C21 P1 174.9(5)
C17 C16 C21 C20 -2.2(8)
Rh1 C16 C21 C20 169.4(5)
C17 C16 C21 P1 -177.8(4)
Rh1 C16 C21 P1 -6.1(4)
C23 P1 C21 C20 -42.5(7)
C22 P1 C21 C20 68.0(7)
Rh1 P1 C21 C20 -169.1(6)
C23 P1 C21 C16 132.0(4)
C22 P1 C21 C16 -117.6(4)
Rh1 P1 C21 C16 5.3(3)
